data_7017117
loop_
_publ_author_name
'Serpell, Christopher J.'
'Chall, Ricky'
'Thompson, Amber L.'
'Beer, Paul D.'

_publ_section_title
;
 Chloride anion triggered motion in a bis-imidazolium rotaxane.
;
_journal_issue 45
_journal_name_full 'Dalton transactions (Cambridge, England : 2003)'
_journal_page_first 12052
_journal_page_last 12055
_journal_paper_doi 10.1039/c1dt10186b
_journal_volume 40
_journal_year 2011
_chemical_formula_moiety 'C17 H15 N5, 2(F6 P)'
_chemical_formula_sum 'C17 H15 F12 N5 P2'
_chemical_formula_weight 579.27
_chemical_melting_point ?
_space_group_IT_number 2
_symmetry_cell_setting triclinic
_symmetry_space_group_name_Hall '-P 1'
_symmetry_space_group_name_H-M 'P -1'
_atom_sites_solution_hydrogens geom
_atom_sites_solution_primary direct
_audit_creation_date 08-05-30
_audit_creation_method CRYSTALS_ver_12.85
_cell_angle_alpha 106.1594(12)
_cell_angle_beta 101.0415(11)
_cell_angle_gamma 91.8678(13)
_cell_formula_units_Z 4
_cell_length_a 8.1846(2)
_cell_length_b 15.6823(4)
_cell_length_c 18.6804(6)
_cell_measurement_reflns_used 9168
_cell_measurement_temperature 150
_cell_measurement_theta_max 27
_cell_measurement_theta_min 5
_cell_volume 2250.93(11)
_computing_cell_refinement 'DENZO/SCALEPACK (Otwinowski & Minor, 1997)'
_computing_data_collection 'COLLECT (Nonius, 1997-2001).'
_computing_data_reduction 'DENZO/SCALEPACK (Otwinowski & Minor, 1997)'
_computing_molecular_graphics 'CAMERON (Watkin et al., 1996)'
_computing_publication_material 'CRYSTALS (Betteridge et al., 2003)'
_computing_structure_refinement 'CRYSTALS (Betteridge et al., 2003)'
_computing_structure_solution 'SIR92 (Altomare et al., 1994)'
_diffrn_ambient_temperature 150
_diffrn_measured_fraction_theta_full 0.992
_diffrn_measured_fraction_theta_max 0.988
_diffrn_measurement_device 'Nonius KappaCCD'
_diffrn_measurement_device_type Area
_diffrn_measurement_method \w
_diffrn_radiation_monochromator graphite
_diffrn_radiation_type 'Mo K\a'
_diffrn_radiation_wavelength 0.71073
_diffrn_reflns_av_R_equivalents 0.068
_diffrn_reflns_limit_h_max 10
_diffrn_reflns_limit_h_min -10
_diffrn_reflns_limit_k_max 18
_diffrn_reflns_limit_k_min -20
_diffrn_reflns_limit_l_max 24
_diffrn_reflns_limit_l_min -24
_diffrn_reflns_number 34026
_diffrn_reflns_theta_full 26.357
_diffrn_reflns_theta_max 27.455
_diffrn_reflns_theta_min 5.097
_diffrn_standards_number 0
_exptl_absorpt_coefficient_mu 0.309
_exptl_absorpt_correction_T_max 1.00
_exptl_absorpt_correction_T_min 0.95
_exptl_absorpt_correction_type multi-scan
_exptl_absorpt_process_details 'DENZO/SCALEPACK (Otwinowski & Minor, 1997)'
_exptl_crystal_colour clear_pale_colourless
_exptl_crystal_density_diffrn 1.709
_exptl_crystal_density_meas ?
_exptl_crystal_density_method 'not measured'
_exptl_crystal_description plate
_exptl_crystal_F_000 1160
_exptl_crystal_size_max 0.21
_exptl_crystal_size_mid 0.15
_exptl_crystal_size_min 0.01
_refine_diff_density_max 0.54
_refine_diff_density_min -0.50
_refine_ls_extinction_method None
_refine_ls_goodness_of_fit_ref 1.0000
_refine_ls_hydrogen_treatment constr
_refine_ls_matrix_type full
_refine_ls_number_parameters 759
_refine_ls_number_reflns 6493
_refine_ls_number_restraints 300
_refine_ls_R_factor_all 0.0797
_refine_ls_R_factor_gt 0.0495
_refine_ls_shift/su_max 0.000356
_refine_ls_structure_factor_coef Fsqd
_refine_ls_weighting_details
;
Method= Modified Sheldrick
w=1/[\s^2^(F^2^) + ( 0.06P)^2^ + 2.84P]
,where P=(max(Fo^2^,0) + 2Fc^2^)/3
;
_refine_ls_weighting_scheme calc
_refine_ls_wR_factor_all 0.1288
_refine_ls_wR_factor_gt 0.1145
_refine_ls_wR_factor_ref 0.1288
_reflns_limit_h_max 10
_reflns_limit_h_min -10
_reflns_limit_k_max 19
_reflns_limit_k_min -20
_reflns_limit_l_max 24
_reflns_limit_l_min 0
_reflns_number_gt 4562
_reflns_number_total 10185
_reflns_threshold_expression I>2.0\s(I)
_oxford_diffrn_Wilson_B_factor 2.79
_oxford_diffrn_Wilson_scale 13.53
_oxford_refine_ls_r_factor_ref 0.0797
_oxford_refine_ls_scale 0.2861(3)
_oxford_reflns_number_all 6493
_oxford_reflns_threshold_expression_ref I>-3.0\s(I)
_oxford_structure_analysis_title 5782
_cod_data_source_file c1dt10186b.txt
_cod_data_source_block 2
_cod_depositor_comments
;
The following automatic conversions were performed:

'_chemical_melting_point' value 'not measured' was changed to '?' -
the value is undefined or not given.

'_symmetry_cell_setting' value
'Triclinic' changed to 'triclinic' according to
/home/saulius/struct/CIF-dictionaries/cif_core.dic dictionary named
'cif_core.dic' version 2.4.1 from 2010-06-29.

Automatic conversion script
Id: cif_fix_values 1715 2011-07-08 13:25:40Z adriana 

The following automatic conversions were performed:

'_exptl_crystal_density_meas' value 'not measured' was changed to '?'
- the value is perceived as not measured.

Automatic conversion script
Id: cif_fix_values 3008 2015-01-20 13:52:24Z robertas 
;
_cod_original_sg_symbol_H-M 'P -1 '
_cod_database_code 7017117

loop_
_symmetry_equiv_pos_as_xyz
x,y,z
-x,-y,-z

loop_
_atom_site_label
_atom_site_type_symbol
_atom_site_fract_x
_atom_site_fract_y
_atom_site_fract_z
_atom_site_U_iso_or_equiv
_atom_site_occupancy
_atom_site_adp_type
_atom_site_refinement_flags_posn
_atom_site_refinement_flags_adp
_atom_site_refinement_flags_occupancy
_atom_site_disorder_group
P1 P 0.62799(11) 0.64812(7) 0.45419(5) 0.0312 1.0000 Uani D U . .
P8 P 0.14680(12) 0.14391(6) -0.05186(5) 0.0308 1.0000 Uani . . . .
F9 F 0.0475(3) 0.07017(15) -0.02841(14) 0.0564 1.0000 Uani . . . .
F10 F 0.3099(3) 0.13581(17) 0.00730(13) 0.0546 1.0000 Uani . . . .
F11 F 0.2004(3) 0.06774(16) -0.11813(13) 0.0534 1.0000 Uani . . . .
F12 F 0.0919(3) 0.21930(15) 0.01365(13) 0.0478 1.0000 Uani . . . .
F13 F -0.0161(3) 0.15087(17) -0.11131(13) 0.0521 1.0000 Uani . . . .
F14 F 0.2487(3) 0.21707(16) -0.07438(13) 0.0503 1.0000 Uani . . . .
P15 P 0.34484(12) 0.93396(7) 0.63049(6) 0.0343 1.0000 Uani D U . .
P22 P 0.84988(12) 0.43441(7) 0.13523(6) 0.0330 1.0000 Uani . . . .
F23 F 0.7921(3) 0.45796(15) 0.21528(12) 0.0492 1.0000 Uani . . . .
F24 F 0.9035(3) 0.40913(17) 0.05516(12) 0.0517 1.0000 Uani . . . .
F25 F 0.9548(3) 0.35763(16) 0.15651(13) 0.0562 1.0000 Uani . . . .
F26 F 1.0098(3) 0.50377(17) 0.17335(14) 0.0594 1.0000 Uani . . . .
F27 F 0.6896(3) 0.36398(17) 0.09905(14) 0.0627 1.0000 Uani . . . .
F28 F 0.7452(3) 0.51098(17) 0.11424(14) 0.0587 1.0000 Uani . . . .
N29 N 0.7078(3) 0.13530(19) 1.00363(16) 0.0294 1.0000 Uani . . . .
C30 C 0.6316(4) 0.0572(2) 0.9509(2) 0.0329 1.0000 Uani . . . .
C31 C 0.5786(4) 0.0757(2) 0.8854(2) 0.0322 1.0000 Uani . . . .
N32 N 0.6248(4) 0.16515(19) 0.89771(16) 0.0297 1.0000 Uani . . . .
C33 C 0.7026(5) 0.1996(2) 0.9700(2) 0.0312 1.0000 Uani . . . .
C34 C 0.6116(5) 0.2125(2) 0.8417(2) 0.0323 1.0000 Uani . . . .
N35 N 0.6246(4) 0.30094(19) 0.86979(16) 0.0303 1.0000 Uani . . . .
C36 C 0.6197(5) 0.3453(2) 0.8184(2) 0.0350 1.0000 Uani . . . .
N37 N 0.6336(4) 0.44029(19) 0.84928(17) 0.0325 1.0000 Uani . . . .
C38 C 0.6085(5) 0.4979(2) 0.8080(2) 0.0348 1.0000 Uani . . . .
N39 N 0.6435(4) 0.5792(2) 0.85475(17) 0.0324 1.0000 Uani . . . .
C40 C 0.6901(5) 0.5747(3) 0.9281(2) 0.0382 1.0000 Uani . . . .
C41 C 0.6842(5) 0.4884(3) 0.9250(2) 0.0371 1.0000 Uani . . . .
C42 C 0.6330(6) 0.6621(3) 0.8315(2) 0.0448 1.0000 Uani . . . .
C43 C 0.6401(5) 0.6445(3) 0.7508(3) 0.0424 1.0000 Uani . . . .
C44 C 0.6462(5) 0.6293(3) 0.6862(3) 0.0545 1.0000 Uani . . . .
C45 C 0.6009(6) 0.3061(3) 0.7407(2) 0.0492 1.0000 Uani . . . .
C46 C 0.5849(6) 0.2146(3) 0.7146(2) 0.0503 1.0000 Uani . . . .
C47 C 0.5913(5) 0.1656(3) 0.7659(2) 0.0440 1.0000 Uani . . . .
C48 C 0.7942(5) 0.1437(3) 1.0822(2) 0.0401 1.0000 Uani . . . .
C49 C 0.6834(5) 0.1496(3) 1.1342(2) 0.0410 1.0000 Uani . . . .
C50 C 0.6009(6) 0.1543(3) 1.1805(3) 0.0529 1.0000 Uani . . . .
N51 N 0.1785(4) 0.6340(2) 0.49942(16) 0.0307 1.0000 Uani . . . .
C52 C 0.1209(4) 0.5539(2) 0.4452(2) 0.0333 1.0000 Uani . . . .
C53 C 0.0485(5) 0.5725(2) 0.3813(2) 0.0327 1.0000 Uani . . . .
N54 N 0.0620(4) 0.66438(19) 0.39709(16) 0.0299 1.0000 Uani . . . .
C55 C 0.1419(4) 0.6992(2) 0.4694(2) 0.0326 1.0000 Uani . . . .
C56 C -0.0007(4) 0.7151(2) 0.3462(2) 0.0309 1.0000 Uani . . . .
N57 N 0.0621(4) 0.79953(19) 0.36906(17) 0.0312 1.0000 Uani . . . .
C58 C 0.0053(5) 0.8483(3) 0.3229(2) 0.0352 1.0000 Uani . . . .
C59 C -0.1097(5) 0.8167(3) 0.2545(2) 0.0403 1.0000 Uani . . . .
C60 C -0.1690(5) 0.7280(3) 0.2326(2) 0.0430 1.0000 Uani . . . .
C61 C -0.1158(5) 0.6751(3) 0.2793(2) 0.0374 1.0000 Uani . . . .
N63 N 0.0776(4) 0.9388(2) 0.34854(17) 0.0332 1.0000 Uani . . . .
C64 C 0.0710(5) 0.9947(2) 0.3051(2) 0.0329 1.0000 Uani . . . .
N65 N 0.1451(4) 1.0731(2) 0.34910(17) 0.0328 1.0000 Uani . . . .
C66 C 0.1587(5) 1.1540(3) 0.3241(2) 0.0433 1.0000 Uani . . . .
C67 C 0.1629(5) 1.1322(3) 0.2433(3) 0.0396 1.0000 Uani . . . .
C68 C 0.1674(5) 1.1138(3) 0.1783(3) 0.0514 1.0000 Uani . . . .
C69 C 0.2001(5) 1.0681(3) 0.4216(2) 0.0410 1.0000 Uani . . . .
C70 C 0.1602(5) 0.9845(3) 0.4215(2) 0.0378 1.0000 Uani . . . .
C71 C 0.2693(5) 0.6442(3) 0.5778(2) 0.0386 1.0000 Uani . . . .
C72 C 0.1602(5) 0.6517(3) 0.6316(2) 0.0397 1.0000 Uani . . . .
C73 C 0.0808(6) 0.6589(3) 0.6793(3) 0.0487 1.0000 Uani . . . .
H301 H 0.6201 0.0027 0.9600 0.0400 1.0000 Uiso R . . .
H311 H 0.5213 0.0360 0.8400 0.0372 1.0000 Uiso R . . .
H331 H 0.7480 0.2584 0.9933 0.0360 1.0000 Uiso R . . .
H381 H 0.5731 0.4831 0.7555 0.0419 1.0000 Uiso R . . .
H401 H 0.7206 0.6225 0.9717 0.0431 1.0000 Uiso R . . .
H411 H 0.7090 0.4648 0.9657 0.0362 1.0000 Uiso R . . .
H421 H 0.5278 0.6855 0.8393 0.0549 1.0000 Uiso R . . .
H422 H 0.7249 0.7055 0.8629 0.0551 1.0000 Uiso R . . .
H441 H 0.6444 0.6131 0.6338 0.0660 1.0000 Uiso R . . .
H451 H 0.6001 0.3401 0.7071 0.0561 1.0000 Uiso R . . .
H461 H 0.5678 0.1861 0.6628 0.0531 1.0000 Uiso R . . .
H471 H 0.5833 0.1040 0.7496 0.0480 1.0000 Uiso R . . .
H482 H 0.8708 0.1974 1.1000 0.0481 1.0000 Uiso R . . .
H481 H 0.8563 0.0922 1.0820 0.0480 1.0000 Uiso R . . .
H501 H 0.5291 0.1515 1.2137 0.0631 1.0000 Uiso R . . .
H521 H 0.1318 0.4978 0.4520 0.0379 1.0000 Uiso R . . .
H531 H -0.0033 0.5323 0.3354 0.0371 1.0000 Uiso R . . .
H551 H 0.1670 0.7596 0.4944 0.0369 1.0000 Uiso R . . .
H591 H -0.1458 0.8542 0.2249 0.0488 1.0000 Uiso R . . .
H601 H -0.2453 0.7036 0.1863 0.0451 1.0000 Uiso R . . .
H611 H -0.1555 0.6153 0.2660 0.0400 1.0000 Uiso R . . .
H641 H 0.0221 0.9806 0.2535 0.0371 1.0000 Uiso R . . .
H661 H 0.0649 1.1875 0.3342 0.0511 1.0000 Uiso R . . .
H662 H 0.2614 1.1889 0.3533 0.0509 1.0000 Uiso R . . .
H681 H 0.1757 1.1007 0.1272 0.0593 1.0000 Uiso R . . .
H691 H 0.2560 1.1140 0.4631 0.0469 1.0000 Uiso R . . .
H701 H 0.1816 0.9605 0.4621 0.0500 1.0000 Uiso R . . .
H712 H 0.3459 0.6980 0.5942 0.0460 1.0000 Uiso R . . .
H711 H 0.3324 0.5930 0.5776 0.0461 1.0000 Uiso R . . .
H731 H 0.0146 0.6638 0.7156 0.0609 1.0000 Uiso R . . .
F20 F 0.8072(4) 0.6360(4) 0.4973(2) 0.0871 0.842(5) Uani D U P 1
F30 F 0.5554(5) 0.5665(2) 0.4765(2) 0.0772 0.842(5) Uani D U P 1
F40 F 0.4465(4) 0.6587(4) 0.4137(2) 0.0898 0.842(5) Uani D U P 1
F50 F 0.7032(5) 0.7293(2) 0.4348(2) 0.0772 0.842(5) Uani D U P 1
F60 F 0.6609(5) 0.5853(3) 0.3776(2) 0.0771 0.842(5) Uani D U P 1
F70 F 0.5928(5) 0.7111(2) 0.5316(2) 0.0655 0.842(5) Uani D U P 1
F21 F 0.708(2) 0.5641(8) 0.4659(8) 0.0757 0.158(5) Uani D U P 2
F31 F 0.4554(13) 0.5941(11) 0.4131(9) 0.0678 0.158(5) Uani D U P 2
F41 F 0.549(2) 0.7344(8) 0.4399(7) 0.0638 0.158(5) Uani D U P 2
F51 F 0.7995(12) 0.7048(10) 0.4922(7) 0.0462 0.158(5) Uani D U P 2
F61 F 0.6764(19) 0.6286(11) 0.3734(5) 0.0476 0.158(5) Uani D U P 2
F71 F 0.576(2) 0.6701(11) 0.5329(6) 0.0602 0.158(5) Uani D U P 2
F160 F 0.3201(7) 0.9786(4) 0.7131(2) 0.0563 0.636(6) Uani D U P 1
F170 F 0.3721(6) 0.8883(3) 0.5458(2) 0.0463 0.636(6) Uani D U P 1
F180 F 0.4467(6) 0.8598(3) 0.6562(2) 0.0747 0.636(6) Uani D U P 1
F190 F 0.5157(6) 0.9945(4) 0.6459(4) 0.0896 0.636(6) Uani D U P 1
F200 F 0.2472(7) 1.0069(3) 0.6017(2) 0.0714 0.636(6) Uani D U P 1
F210 F 0.1792(5) 0.8714(3) 0.6118(3) 0.0708 0.636(6) Uani D U P 1
F161 F 0.2777(12) 1.0010(7) 0.7006(5) 0.0577 0.364(6) Uani D U P 2
F171 F 0.4083(13) 0.8676(7) 0.5661(5) 0.0801 0.364(6) Uani D U P 2
F181 F 0.5139(7) 0.9409(5) 0.6897(4) 0.0561 0.364(6) Uani D U P 2
F191 F 0.4085(13) 1.0161(4) 0.6104(4) 0.0696 0.364(6) Uani D U P 2
F201 F 0.1662(7) 0.9274(7) 0.5775(4) 0.0638 0.364(6) Uani D U P 2
F211 F 0.2743(13) 0.8538(5) 0.6562(5) 0.0889 0.364(6) Uani D U P 2

loop_
_atom_site_aniso_label
_atom_site_aniso_U_11
_atom_site_aniso_U_22
_atom_site_aniso_U_33
_atom_site_aniso_U_23
_atom_site_aniso_U_13
_atom_site_aniso_U_12
P1 0.0312(5) 0.0367(6) 0.0292(5) 0.0145(4) 0.0072(4) 0.0051(4)
P8 0.0327(5) 0.0303(6) 0.0307(6) 0.0112(4) 0.0061(4) 0.0038(4)
F9 0.0733(17) 0.0396(14) 0.0655(17) 0.0192(12) 0.0320(14) -0.0039(12)
F10 0.0493(14) 0.0721(18) 0.0447(14) 0.0252(13) 0.0009(11) 0.0203(13)
F11 0.0512(14) 0.0518(15) 0.0513(15) -0.0007(12) 0.0195(12) 0.0080(12)
F12 0.0498(14) 0.0407(14) 0.0477(14) -0.0008(11) 0.0169(11) 0.0084(11)
F13 0.0358(13) 0.0721(17) 0.0458(14) 0.0169(13) 0.0018(11) 0.0103(12)
F14 0.0508(14) 0.0516(15) 0.0538(15) 0.0253(12) 0.0106(12) -0.0073(12)
P15 0.0324(5) 0.0323(6) 0.0321(5) 0.0024(4) 0.0019(4) 0.0033(4)
P22 0.0341(6) 0.0331(6) 0.0278(5) 0.0046(4) 0.0030(4) 0.0035(4)
F23 0.0633(15) 0.0474(15) 0.0347(13) 0.0034(11) 0.0177(11) 0.0054(12)
F24 0.0573(15) 0.0665(17) 0.0343(13) 0.0138(12) 0.0166(11) 0.0139(13)
F25 0.0757(17) 0.0513(15) 0.0471(15) 0.0199(12) 0.0139(13) 0.0293(13)
F26 0.0416(14) 0.0574(17) 0.0647(17) -0.0015(13) 0.0071(12) -0.0084(12)
F27 0.0446(14) 0.0577(17) 0.0632(17) -0.0186(13) 0.0134(12) -0.0113(12)
F28 0.0667(17) 0.0587(16) 0.0528(16) 0.0209(13) 0.0069(13) 0.0275(13)
N29 0.0315(17) 0.0283(17) 0.0286(17) 0.0090(14) 0.0057(13) 0.0043(14)
C30 0.037(2) 0.025(2) 0.039(2) 0.0108(18) 0.0104(18) 0.0033(17)
C31 0.034(2) 0.026(2) 0.036(2) 0.0061(17) 0.0090(17) -0.0009(17)
N32 0.0342(17) 0.0260(17) 0.0279(18) 0.0074(14) 0.0043(14) 0.0033(14)
C33 0.040(2) 0.025(2) 0.028(2) 0.0081(17) 0.0060(17) 0.0065(17)
C34 0.037(2) 0.027(2) 0.030(2) 0.0071(17) 0.0036(17) 0.0006(17)
N35 0.0353(17) 0.0280(18) 0.0283(17) 0.0111(14) 0.0039(14) 0.0041(14)
C36 0.035(2) 0.035(2) 0.033(2) 0.0101(19) 0.0007(17) 0.0034(18)
N37 0.0385(18) 0.0273(18) 0.0315(18) 0.0120(15) 0.0017(14) 0.0015(14)
C38 0.040(2) 0.032(2) 0.034(2) 0.0148(19) 0.0036(18) 0.0012(18)
N39 0.0348(17) 0.0296(19) 0.0355(19) 0.0151(15) 0.0050(14) 0.0043(14)
C40 0.043(2) 0.032(2) 0.037(2) 0.0091(18) 0.0046(18) 0.0013(18)
C41 0.048(2) 0.034(2) 0.027(2) 0.0102(18) 0.0008(18) 0.0033(19)
C42 0.062(3) 0.031(2) 0.045(3) 0.019(2) 0.009(2) 0.005(2)
C43 0.039(2) 0.040(2) 0.051(3) 0.022(2) 0.002(2) 0.0044(19)
C44 0.048(3) 0.069(3) 0.051(3) 0.031(3) 0.001(2) 0.005(2)
C45 0.068(3) 0.046(3) 0.033(2) 0.015(2) 0.006(2) 0.004(2)
C46 0.073(3) 0.040(3) 0.031(2) 0.006(2) 0.001(2) 0.001(2)
C47 0.059(3) 0.032(2) 0.038(2) 0.008(2) 0.005(2) 0.003(2)
C48 0.053(2) 0.037(2) 0.032(2) 0.0152(19) 0.0036(19) 0.006(2)
C49 0.056(3) 0.031(2) 0.037(2) 0.0128(19) 0.008(2) 0.003(2)
C50 0.068(3) 0.054(3) 0.044(3) 0.022(2) 0.015(2) 0.006(2)
N51 0.0303(17) 0.0335(18) 0.0281(17) 0.0092(15) 0.0057(13) 0.0018(14)
C52 0.035(2) 0.029(2) 0.036(2) 0.0113(18) 0.0050(18) 0.0020(17)
C53 0.038(2) 0.025(2) 0.030(2) 0.0026(17) 0.0054(17) -0.0003(17)
N54 0.0359(17) 0.0268(17) 0.0256(17) 0.0051(14) 0.0074(14) 0.0006(14)
C55 0.039(2) 0.028(2) 0.031(2) 0.0079(18) 0.0077(18) 0.0046(17)
C56 0.037(2) 0.029(2) 0.028(2) 0.0093(17) 0.0084(17) 0.0033(17)
N57 0.0400(18) 0.0249(17) 0.0310(17) 0.0100(14) 0.0102(14) 0.0029(14)
C58 0.041(2) 0.034(2) 0.032(2) 0.0100(18) 0.0110(18) 0.0036(18)
C59 0.049(2) 0.039(2) 0.034(2) 0.0154(19) 0.0053(19) 0.000(2)
C60 0.047(2) 0.048(3) 0.030(2) 0.010(2) 0.0014(19) -0.003(2)
C61 0.044(2) 0.031(2) 0.034(2) 0.0059(18) 0.0056(19) -0.0022(18)
N63 0.0385(18) 0.0288(18) 0.0317(18) 0.0091(15) 0.0057(15) -0.0010(14)
C64 0.037(2) 0.030(2) 0.034(2) 0.0128(19) 0.0059(17) 0.0072(18)
N65 0.0356(18) 0.0263(18) 0.0371(19) 0.0109(15) 0.0067(15) 0.0024(14)
C66 0.055(3) 0.027(2) 0.051(3) 0.014(2) 0.014(2) 0.0061(19)
C67 0.033(2) 0.036(2) 0.053(3) 0.020(2) 0.006(2) 0.0025(18)
C68 0.053(3) 0.051(3) 0.051(3) 0.020(2) 0.006(2) 0.004(2)
C69 0.039(2) 0.039(2) 0.042(3) 0.010(2) 0.0035(19) 0.0018(19)
C70 0.045(2) 0.032(2) 0.036(2) 0.0121(18) 0.0034(19) -0.0003(18)
C71 0.042(2) 0.039(2) 0.034(2) 0.0121(19) 0.0014(18) 0.0057(19)
C72 0.048(2) 0.036(2) 0.034(2) 0.0146(19) 0.000(2) 0.0051(19)
C73 0.064(3) 0.042(3) 0.044(3) 0.015(2) 0.016(2) 0.007(2)
F20 0.0387(13) 0.168(4) 0.077(2) 0.068(3) 0.0124(13) 0.0341(18)
F30 0.103(3) 0.0474(15) 0.103(3) 0.0348(16) 0.057(2) 0.0033(16)
F40 0.0389(12) 0.194(5) 0.059(2) 0.070(3) 0.0100(12) 0.0313(18)
F50 0.108(3) 0.0527(16) 0.094(3) 0.0374(16) 0.052(2) 0.0006(17)
F60 0.087(2) 0.074(2) 0.0604(17) -0.0136(16) 0.0426(17) -0.012(2)
F70 0.076(2) 0.063(2) 0.0516(15) -0.0055(14) 0.0319(15) -0.0039(19)
F21 0.114(12) 0.047(5) 0.054(8) 0.022(6) -0.025(8) 0.022(6)
F31 0.037(5) 0.083(9) 0.057(8) -0.021(8) 0.010(5) -0.008(5)
F41 0.092(10) 0.058(6) 0.033(8) 0.010(6) -0.008(7) 0.042(6)
F51 0.035(4) 0.065(8) 0.030(6) 0.000(7) 0.009(4) -0.005(4)
F61 0.040(7) 0.079(10) 0.022(4) 0.012(5) 0.003(4) 0.018(7)
F71 0.066(9) 0.082(11) 0.032(4) 0.015(6) 0.017(5) -0.026(8)
F160 0.061(3) 0.070(3) 0.0306(14) 0.0036(15) 0.0060(18) 0.023(2)
F170 0.051(3) 0.053(3) 0.0340(14) 0.0087(14) 0.0114(17) 0.0164(18)
F180 0.098(3) 0.090(3) 0.049(2) 0.031(2) 0.022(2) 0.062(3)
F190 0.055(2) 0.074(3) 0.108(4) -0.035(3) 0.036(3) -0.0265(19)
F200 0.107(4) 0.067(3) 0.058(3) 0.030(2) 0.033(3) 0.053(3)
F210 0.0489(19) 0.059(3) 0.087(4) -0.017(2) 0.032(2) -0.0156(16)
F161 0.043(4) 0.080(5) 0.041(3) -0.002(3) 0.012(3) 0.018(4)
F171 0.050(4) 0.072(5) 0.077(4) -0.041(4) 0.006(3) 0.010(4)
F181 0.033(2) 0.067(6) 0.056(4) 0.006(3) -0.005(2) 0.013(3)
F191 0.102(7) 0.056(3) 0.054(5) 0.021(3) 0.019(4) -0.013(4)
F201 0.039(2) 0.104(7) 0.038(3) 0.012(3) -0.003(2) 0.015(3)
F211 0.108(7) 0.060(4) 0.086(6) 0.034(3) -0.021(4) -0.041(4)

loop_
_atom_type_symbol
_atom_type_scat_dispersion_real
_atom_type_scat_dispersion_imag
_atom_type_scat_Cromer_Mann_a1
_atom_type_scat_Cromer_Mann_b1
_atom_type_scat_Cromer_Mann_a2
_atom_type_scat_Cromer_Mann_b2
_atom_type_scat_Cromer_Mann_a3
_atom_type_scat_Cromer_Mann_b3
_atom_type_scat_Cromer_Mann_a4
_atom_type_scat_Cromer_Mann_b4
_atom_type_scat_Cromer_Mann_c
_atom_type_scat_source
C 0.0033 0.0016 2.3100 20.8439 1.0200 10.2075 1.5886 0.5687 0.8650 51.6512 0.2156 'International Tables Vol C 4.2.6.8 and 6.1.1.4'
H 0.0000 0.0000 0.4930 10.5109 0.3229 26.1257 0.1402 3.1424 0.0408 57.7998 0.0030 'International Tables Vol C 4.2.6.8 and 6.1.1.4'
N 0.0061 0.0033 12.2126 0.0057 3.1322 9.8933 2.0125 28.9975 1.1663 0.5826 -11.5290 'International Tables Vol C 4.2.6.8 and 6.1.1.4'
O 0.0106 0.0060 3.0485 13.2771 2.2868 5.7011 1.5463 0.3239 0.8670 32.9089 0.2508 'International Tables Vol C 4.2.6.8 and 6.1.1.4'
P 0.1023 0.0942 6.4345 1.9067 4.1791 27.1570 1.7800 0.5260 1.4908 68.1645 1.1149 'International Tables Vol C 4.2.6.8 and 6.1.1.4'
F 0.0171 0.0103 3.5392 10.2825 2.6412 4.2944 1.5170 0.2615 1.0243 26.1476 0.2776 'International Tables Vol C 4.2.6.8 and 6.1.1.4'

loop_
_geom_angle_atom_site_label_1
_geom_angle_atom_site_label_2
_geom_angle_atom_site_label_3
_geom_angle
_geom_angle_publ_flag
F20 P1 F30 88.9(2) yes
F20 P1 F40 177.64(19) yes
F30 P1 F40 89.1(2) yes
F20 P1 F50 89.7(2) yes
F30 P1 F50 178.2(2) yes
F40 P1 F50 92.3(2) yes
F20 P1 F60 90.4(2) yes
F30 P1 F60 91.9(2) yes
F40 P1 F60 90.9(2) yes
F50 P1 F60 89.2(2) yes
F20 P1 F70 90.0(2) yes
F30 P1 F70 87.64(19) yes
F40 P1 F70 88.7(2) yes
F50 P1 F70 91.25(19) yes
F60 P1 F70 179.4(2) yes
F9 P8 F10 89.45(14) yes
F9 P8 F11 90.33(13) yes
F10 P8 F11 90.66(13) yes
F9 P8 F12 89.42(13) yes
F10 P8 F12 89.75(13) yes
F11 P8 F12 179.51(13) yes
F9 P8 F13 90.19(14) yes
F10 P8 F13 179.38(15) yes
F11 P8 F13 88.84(13) yes
F12 P8 F13 90.75(13) yes
F9 P8 F14 179.00(14) yes
F10 P8 F14 89.56(13) yes
F11 P8 F14 89.53(13) yes
F12 P8 F14 90.73(13) yes
F13 P8 F14 90.80(13) yes
F160 P15 F170 179.5(3) yes
F160 P15 F180 92.1(2) yes
F170 P15 F180 87.7(2) yes
F160 P15 F190 91.5(3) yes
F170 P15 F190 88.0(3) yes
F180 P15 F190 89.6(3) yes
F160 P15 F200 90.3(2) yes
F170 P15 F200 89.9(2) yes
F180 P15 F200 177.4(2) yes
F190 P15 F200 89.5(3) yes
F160 P15 F210 91.2(3) yes
F170 P15 F210 89.3(3) yes
F180 P15 F210 89.6(3) yes
F190 P15 F210 177.2(2) yes
F200 P15 F210 91.3(3) yes
F23 P22 F24 178.58(14) yes
F23 P22 F25 90.78(13) yes
F24 P22 F25 89.02(13) yes
F23 P22 F26 89.73(13) yes
F24 P22 F26 91.67(14) yes
F25 P22 F26 89.55(15) yes
F23 P22 F27 89.00(13) yes
F24 P22 F27 89.59(13) yes
F25 P22 F27 89.52(15) yes
F26 P22 F27 178.42(16) yes
F23 P22 F28 89.06(13) yes
F24 P22 F28 91.14(14) yes
F25 P22 F28 179.83(14) yes
F26 P22 F28 90.46(15) yes
F27 P22 F28 90.46(15) yes
C30 N29 C33 108.9(3) yes
C30 N29 C48 125.4(3) yes
C33 N29 C48 125.6(3) yes
N29 C30 C31 107.3(3) yes
N29 C30 H301 125.7 no
C31 C30 H301 127.0 no
C30 C31 N32 107.2(3) yes
C30 C31 H311 126.3 no
N32 C31 H311 126.5 no
C31 N32 C33 108.6(3) yes
C31 N32 C34 127.1(3) yes
C33 N32 C34 123.9(3) yes
N32 C33 N29 108.1(3) yes
N32 C33 H331 126.3 no
N29 C33 H331 125.5 no
N32 C34 N35 114.8(3) yes
N32 C34 C47 119.5(3) yes
N35 C34 C47 125.7(4) yes
C34 N35 C36 115.1(3) yes
N35 C36 N37 114.5(3) yes
N35 C36 C45 124.8(4) yes
N37 C36 C45 120.7(3) yes
C36 N37 C38 125.0(3) yes
C36 N37 C41 126.7(3) yes
C38 N37 C41 108.3(3) yes
N37 C38 N39 108.2(3) yes
N37 C38 H381 126.0 no
N39 C38 H381 125.8 no
C38 N39 C40 109.2(3) yes
C38 N39 C42 125.2(3) yes
C40 N39 C42 125.6(3) yes
N39 C40 C41 107.3(3) yes
N39 C40 H401 126.5 no
C41 C40 H401 126.2 no
N37 C41 C40 107.0(3) yes
N37 C41 H411 125.9 no
C40 C41 H411 127.0 no
N39 C42 C43 111.0(3) yes
N39 C42 H421 108.3 no
C43 C42 H421 109.0 no
N39 C42 H422 109.4 no
C43 C42 H422 109.6 no
H421 C42 H422 109.5 no
C42 C43 C44 179.1(5) yes
C43 C44 H441 175.3 no
C36 C45 C46 117.8(4) yes
C36 C45 H451 121.5 no
C46 C45 H451 120.6 no
C45 C46 C47 119.5(4) yes
C45 C46 H461 120.2 no
C47 C46 H461 120.3 no
C46 C47 C34 117.1(4) yes
C46 C47 H471 120.9 no
C34 C47 H471 121.9 no
N29 C48 C49 113.6(3) yes
N29 C48 H482 108.1 no
C49 C48 H482 108.3 no
N29 C48 H481 108.6 no
C49 C48 H481 108.5 no
H482 C48 H481 109.7 no
C48 C49 C50 175.8(5) yes
C49 C50 H501 173.3 no
C52 N51 C55 109.0(3) yes
C52 N51 C71 125.2(3) yes
C55 N51 C71 125.8(3) yes
N51 C52 C53 107.2(3) yes
N51 C52 H521 125.8 no
C53 C52 H521 127.0 no
C52 C53 N54 107.1(3) yes
C52 C53 H531 127.2 no
N54 C53 H531 125.8 no
C53 N54 C55 108.1(3) yes
C53 N54 C56 127.0(3) yes
C55 N54 C56 125.0(3) yes
N54 C55 N51 108.8(3) yes
N54 C55 H551 125.5 no
N51 C55 H551 125.8 no
N54 C56 N57 114.3(3) yes
N54 C56 C61 120.4(3) yes
N57 C56 C61 125.3(3) yes
C56 N57 C58 115.6(3) yes
N57 C58 C59 124.9(4) yes
N57 C58 N63 114.2(3) yes
C59 C58 N63 120.9(3) yes
C58 C59 C60 117.3(4) yes
C58 C59 H591 121.1 no
C60 C59 H591 121.6 no
C59 C60 C61 119.9(4) yes
C59 C60 H601 120.1 no
C61 C60 H601 120.0 no
C60 C61 C56 117.1(4) yes
C60 C61 H611 121.4 no
C56 C61 H611 121.5 no
C58 N63 C64 125.1(3) yes
C58 N63 C70 126.5(3) yes
C64 N63 C70 108.3(3) yes
N63 C64 N65 107.8(3) yes
N63 C64 H641 125.9 no
N65 C64 H641 126.3 no
C64 N65 C66 125.0(3) yes
C64 N65 C69 109.3(3) yes
C66 N65 C69 125.6(3) yes
N65 C66 C67 111.7(3) yes
N65 C66 H661 108.5 no
C67 C66 H661 110.2 no
N65 C66 H662 108.0 no
C67 C66 H662 108.6 no
H661 C66 H662 109.8 no
C66 C67 C68 179.2(5) yes
C67 C68 H681 177.4 no
N65 C69 C70 107.5(3) yes
N65 C69 H691 126.2 no
C70 C69 H691 126.3 no
N63 C70 C69 107.1(4) yes
N63 C70 H701 125.1 no
C69 C70 H701 127.8 no
N51 C71 C72 113.2(3) yes
N51 C71 H712 108.2 no
C72 C71 H712 108.4 no
N51 C71 H711 108.4 no
C72 C71 H711 109.1 no
H712 C71 H711 109.5 no
C71 C72 C73 175.5(4) yes
C72 C73 H731 177.9 no

loop_
_geom_bond_atom_site_label_1
_geom_bond_atom_site_label_2
_geom_bond_distance
_geom_bond_publ_flag
P1 F20 1.577(3) yes
P1 F30 1.583(3) yes
P1 F40 1.569(3) yes
P1 F50 1.557(3) yes
P1 F60 1.572(3) yes
P1 F70 1.591(3) yes
P8 F9 1.596(2) yes
P8 F10 1.595(2) yes
P8 F11 1.603(2) yes
P8 F12 1.593(2) yes
P8 F13 1.591(2) yes
P8 F14 1.590(2) yes
P15 F160 1.562(4) yes
P15 F170 1.607(4) yes
P15 F180 1.581(4) yes
P15 F190 1.595(4) yes
P15 F200 1.572(4) yes
P15 F210 1.569(4) yes
P22 F23 1.604(2) yes
P22 F24 1.587(2) yes
P22 F25 1.596(2) yes
P22 F26 1.588(2) yes
P22 F27 1.596(2) yes
P22 F28 1.591(2) yes
N29 C30 1.379(5) yes
N29 C33 1.325(4) yes
N29 C48 1.470(5) yes
C30 C31 1.330(5) yes
C30 H301 0.923 no
C31 N32 1.384(4) yes
C31 H311 0.928 no
N32 C33 1.328(4) yes
N32 C34 1.432(5) yes
C33 H331 0.933 no
C34 N35 1.333(4) yes
C34 C47 1.377(5) yes
N35 C36 1.329(5) yes
C36 N37 1.431(5) yes
C36 C45 1.386(5) yes
N37 C38 1.338(5) yes
N37 C41 1.380(5) yes
C38 N39 1.315(5) yes
C38 H381 0.928 no
N39 C40 1.372(5) yes
N39 C42 1.481(5) yes
C40 C41 1.337(5) yes
C40 H401 0.926 no
C41 H411 0.927 no
C42 C43 1.468(6) yes
C42 H421 0.968 no
C42 H422 0.973 no
C43 C44 1.175(6) yes
C44 H441 0.938 no
C45 C46 1.374(6) yes
C45 H451 0.929 no
C46 C47 1.379(6) yes
C46 H461 0.926 no
C47 H471 0.925 no
C48 C49 1.438(6) yes
C48 H482 0.971 no
C48 H481 0.967 no
C49 C50 1.183(6) yes
C50 H501 0.941 no
N51 C52 1.377(5) yes
N51 C55 1.313(5) yes
N51 C71 1.472(5) yes
C52 C53 1.340(5) yes
C52 H521 0.929 no
C53 N54 1.383(4) yes
C53 H531 0.925 no
N54 C55 1.334(4) yes
N54 C56 1.435(5) yes
C55 H551 0.929 no
C56 N57 1.326(4) yes
C56 C61 1.385(5) yes
N57 C58 1.335(5) yes
C58 C59 1.385(5) yes
C58 N63 1.432(5) yes
C59 C60 1.378(5) yes
C59 H591 0.932 no
C60 C61 1.385(5) yes
C60 H601 0.937 no
C61 H611 0.932 no
N63 C64 1.346(5) yes
N63 C70 1.378(5) yes
C64 N65 1.324(5) yes
C64 H641 0.932 no
N65 C66 1.476(5) yes
N65 C69 1.369(5) yes
C66 C67 1.461(6) yes
C66 H661 0.963 no
C66 H662 0.965 no
C67 C68 1.174(6) yes
C68 H681 0.937 no
C69 C70 1.340(5) yes
C69 H691 0.928 no
C70 H701 0.926 no
C71 C72 1.451(6) yes
C71 H712 0.974 no
C71 H711 0.968 no
C72 C73 1.183(6) yes
C73 H731 0.935 no
